data_2232572
loop_
_publ_author_name
'Shrestha, Ruja'
'Brennessel, William W.'
'Weix, Daniel J.'

_publ_section_title
;
 [2,2'-Bis(diphenylphosphanyl)-1,1'-binaphthyl-\k^2^<i>P</i>,<i>P</i>']chlorido(4-methylphenylsulfonyl-\k<i>S</i>)palladium(II)
 dichloromethane trisolvate monohydrate
;
_journal_coeditor_code BR2184
_journal_issue 12
_journal_name_full 'Acta Crystallographica Section E'
_journal_page_first m1830
_journal_paper_doi 10.1107/S1600536811049889
_journal_volume 67
_journal_year 2011
_chemical_formula_iupac '[Pd (C7 H7 O2 S) Cl (C44 H32 P2)], 3C H2 Cl2, H2 O'
_chemical_formula_moiety 'C51 H39 Cl O2 P2 Pd S, 3(C H2 Cl2), H2 O'
_chemical_formula_sum 'C54 H47 Cl7 O3 P2 Pd S'
_chemical_formula_weight 1192.47
_chemical_name_common weixrs01
_chemical_name_systematic
;
[2,2'-Bis(diphenylphosphanyl)-1,1'-binaphthyl-\k^2^<i>P</i>,<i>P</i>']
chlorido(4-methylphenylsulfonyl-\k<i>S</i>)palladium(II) dichloromethane
trisolvate monohydrate
;
_space_group_IT_number 2
_symmetry_cell_setting triclinic
_symmetry_space_group_name_Hall '-P 1'
_symmetry_space_group_name_H-M 'P -1'
_atom_sites_solution_hydrogens geom
_atom_sites_solution_primary direct
_atom_sites_solution_secondary difmap
_audit_creation_method SHELXL-97
_cell_angle_alpha 101.808(2)
_cell_angle_beta 101.339(2)
_cell_angle_gamma 109.743(2)
_cell_formula_units_Z 2
_cell_length_a 12.7273(12)
_cell_length_b 13.7474(13)
_cell_length_c 16.533(3)
_cell_measurement_reflns_used 9765
_cell_measurement_temperature 100.00(10)
_cell_measurement_theta_max 37.97
_cell_measurement_theta_min 2.32
_cell_volume 2551.8(6)
_computing_cell_refinement 'SAINT (Bruker, 2007)'
_computing_data_collection 'APEX2 (Bruker, 2007)'
_computing_data_reduction 'SAINT (Bruker, 2007)'
_computing_molecular_graphics 'SHELXTL (Sheldrick, 2008)'
_computing_publication_material 'SHELXTL (Sheldrick, 2008)'
_computing_structure_refinement 'SHELXL97 (Sheldrick, 2008)'
_computing_structure_solution 'SIR97 (Altomare <i>et al.</i>, 1999)'
_diffrn_ambient_temperature 100.00(10)
_diffrn_measured_fraction_theta_full 0.987
_diffrn_measured_fraction_theta_max 0.987
_diffrn_measurement_device_type 'Bruker SMART APEXII CCD'
_diffrn_measurement_method 'area detector, \w scans at different \f'
_diffrn_radiation_monochromator graphite
_diffrn_radiation_source 'fine-focus sealed tube'
_diffrn_radiation_type MoK\a
_diffrn_radiation_wavelength 0.71073
_diffrn_reflns_av_R_equivalents 0.0506
_diffrn_reflns_av_sigmaI/netI 0.0705
_diffrn_reflns_limit_h_max 20
_diffrn_reflns_limit_h_min -20
_diffrn_reflns_limit_k_max 22
_diffrn_reflns_limit_k_min -22
_diffrn_reflns_limit_l_max 26
_diffrn_reflns_limit_l_min -26
_diffrn_reflns_number 55527
_diffrn_reflns_theta_full 34.97
_diffrn_reflns_theta_max 34.97
_diffrn_reflns_theta_min 1.65
_exptl_absorpt_coefficient_mu 0.878
_exptl_absorpt_correction_T_max 0.9492
_exptl_absorpt_correction_T_min 0.7544
_exptl_absorpt_correction_type multi-scan
_exptl_absorpt_process_details '(SADABS; Sheldrick, 2007)'
_exptl_crystal_colour orange
_exptl_crystal_density_diffrn 1.552
_exptl_crystal_density_method 'not measured'
_exptl_crystal_description plate
_exptl_crystal_F_000 1212
_exptl_crystal_size_max 0.34
_exptl_crystal_size_mid 0.18
_exptl_crystal_size_min 0.06
_refine_diff_density_max 3.124
_refine_diff_density_min -1.193
_refine_ls_extinction_method none
_refine_ls_goodness_of_fit_ref 1.032
_refine_ls_hydrogen_treatment mixed
_refine_ls_matrix_type full
_refine_ls_number_parameters 629
_refine_ls_number_reflns 22145
_refine_ls_number_restraints 3
_refine_ls_restrained_S_all 1.032
_refine_ls_R_factor_all 0.0825
_refine_ls_R_factor_gt 0.0505
_refine_ls_shift/su_max 0.001
_refine_ls_shift/su_mean 0.000
_refine_ls_structure_factor_coef Fsqd
_refine_ls_weighting_details 'calc w=1/[\s^2^(Fo^2^)+(0.0590P)^2^+0.5385P] where P=(Fo^2^+2Fc^2^)/3'
_refine_ls_weighting_scheme calc
_refine_ls_wR_factor_gt 0.1138
_refine_ls_wR_factor_ref 0.1277
_reflns_number_gt 15533
_reflns_number_total 22145
_reflns_threshold_expression I>2\s(I)
_cod_data_source_file br2184.cif
_cod_data_source_block I
_cod_original_cell_volume 2551.8(5)
_cod_database_code 2232572
_cod_database_fobs_code 2232572

loop_
_symmetry_equiv_pos_as_xyz
'x, y, z'
'-x, -y, -z'

loop_
_atom_site_type_symbol
_atom_site_label
_atom_site_fract_x
_atom_site_fract_y
_atom_site_fract_z
_atom_site_U_iso_or_equiv
_atom_site_adp_type
_atom_site_calc_flag
_atom_site_refinement_flags
_atom_site_occupancy
_atom_site_symmetry_multiplicity
_atom_site_disorder_assembly
_atom_site_disorder_group
Pd Pd1 0.984460(14) 0.254567(14) 0.170687(11) 0.01342(4) Uani d . 1 2 . .
Cl Cl1 1.16871(5) 0.24732(5) 0.22063(4) 0.01911(10) Uani d . 1 2 . .
P P1 0.99218(5) 0.32202(5) 0.31194(4) 0.01322(10) Uani d . 1 2 . .
P P2 0.78889(5) 0.19958(5) 0.12437(4) 0.01378(10) Uani d . 1 2 . .
S S1 1.00768(5) 0.25072(5) 0.03371(4) 0.01730(10) Uani d . 1 2 . .
O O1 1.04773(16) 0.16952(15) -0.00573(12) 0.0245(4) Uani d . 1 2 . .
O O2 0.91331(16) 0.26402(16) -0.02318(12) 0.0240(4) Uani d . 1 2 . .
C C1 1.13412(19) 0.43331(18) 0.36018(15) 0.0159(4) Uani d . 1 2 . .
C C2 1.1737(2) 0.50283(19) 0.31162(15) 0.0191(4) Uani d . 1 2 . .
H H2 1.1249 0.4933 0.2567 0.023 Uiso calc R 1 2 . .
C C3 1.2834(2) 0.5854(2) 0.34332(16) 0.0215(5) Uani d . 1 2 . .
H H3 1.3091 0.6333 0.3106 0.026 Uiso calc R 1 2 . .
C C4 1.3563(2) 0.5986(2) 0.42264(17) 0.0227(5) Uani d . 1 2 . .
H H4 1.4319 0.6549 0.4439 0.027 Uiso calc R 1 2 . .
C C5 1.3187(2) 0.5296(2) 0.47086(16) 0.0223(5) Uani d . 1 2 . .
H H5 1.3688 0.5388 0.5252 0.027 Uiso calc R 1 2 . .
C C6 1.2077(2) 0.4468(2) 0.44019(15) 0.0186(4) Uani d . 1 2 . .
H H6 1.1822 0.3997 0.4735 0.022 Uiso calc R 1 2 . .
C C7 0.97608(19) 0.23210(18) 0.37843(15) 0.0166(4) Uani d . 1 2 . .
C C8 0.9668(2) 0.1269(2) 0.34504(17) 0.0213(5) Uani d . 1 2 . .
H H8 0.9759 0.1046 0.2895 0.026 Uiso calc R 1 2 . .
C C9 0.9441(2) 0.0551(2) 0.39340(19) 0.0275(5) Uani d . 1 2 . .
H H9 0.9370 -0.0169 0.3705 0.033 Uiso calc R 1 2 . .
C C10 0.9318(2) 0.0872(2) 0.47488(19) 0.0293(6) Uani d . 1 2 . .
H H10 0.9151 0.0371 0.5073 0.035 Uiso calc R 1 2 . .
C C11 0.9440(2) 0.1926(2) 0.50894(17) 0.0244(5) Uani d . 1 2 . .
H H11 0.9377 0.2153 0.5654 0.029 Uiso calc R 1 2 . .
C C12 0.9653(2) 0.2652(2) 0.46091(15) 0.0194(4) Uani d . 1 2 . .
H H12 0.9726 0.3371 0.4841 0.023 Uiso calc R 1 2 . .
C C13 0.72688(18) 0.19554(17) 0.27927(14) 0.0140(4) Uani d . 1 2 . .
C C14 0.72625(18) 0.13534(17) 0.20028(14) 0.0141(4) Uani d . 1 2 . .
C C15 0.6869(2) 0.02110(18) 0.18069(15) 0.0174(4) Uani d . 1 2 . .
H H15 0.6851 -0.0200 0.1263 0.021 Uiso calc R 1 2 . .
C C16 0.6515(2) -0.03050(19) 0.23889(16) 0.0194(4) Uani d . 1 2 . .
H H16 0.6262 -0.1069 0.2246 0.023 Uiso calc R 1 2 . .
C C17 0.6193(2) -0.0251(2) 0.38152(17) 0.0224(5) Uani d . 1 2 . .
H H17 0.5958 -0.1013 0.3681 0.027 Uiso calc R 1 2 . .
C C18 0.6212(2) 0.0321(2) 0.46000(18) 0.0251(5) Uani d . 1 2 . .
H H18 0.6011 -0.0037 0.5016 0.030 Uiso calc R 1 2 . .
C C19 0.6531(2) 0.1446(2) 0.47905(17) 0.0231(5) Uani d . 1 2 . .
H H19 0.6517 0.1840 0.5330 0.028 Uiso calc R 1 2 . .
C C20 0.6860(2) 0.1982(2) 0.42126(15) 0.0190(4) Uani d . 1 2 . .
H H20 0.7082 0.2742 0.4359 0.023 Uiso calc R 1 2 . .
C C21 0.68735(19) 0.14164(18) 0.33960(15) 0.0162(4) Uani d . 1 2 . .
C C22 0.65194(19) 0.02749(19) 0.31962(16) 0.0178(4) Uani d . 1 2 . .
C C23 0.76806(19) 0.31632(17) 0.30225(14) 0.0138(4) Uani d . 1 2 . .
C C24 0.88568(19) 0.38189(18) 0.32198(14) 0.0145(4) Uani d . 1 2 . .
C C25 0.9210(2) 0.49524(18) 0.34099(14) 0.0164(4) Uani d . 1 2 . .
H H25 1.0015 0.5399 0.3555 0.020 Uiso calc R 1 2 . .
C C26 0.8414(2) 0.54170(18) 0.33889(15) 0.0176(4) Uani d . 1 2 . .
H H26 0.8671 0.6179 0.3502 0.021 Uiso calc R 1 2 . .
C C27 0.6375(2) 0.5244(2) 0.31807(16) 0.0212(5) Uani d . 1 2 . .
H H27 0.6618 0.6004 0.3284 0.025 Uiso calc R 1 2 . .
C C28 0.5224(2) 0.4617(2) 0.30143(16) 0.0229(5) Uani d . 1 2 . .
H H28 0.4671 0.4941 0.3006 0.027 Uiso calc R 1 2 . .
C C29 0.4852(2) 0.3491(2) 0.28554(16) 0.0231(5) Uani d . 1 2 . .
H H29 0.4048 0.3058 0.2743 0.028 Uiso calc R 1 2 . .
C C30 0.5637(2) 0.30137(19) 0.28612(15) 0.0185(4) Uani d . 1 2 . .
H H30 0.5372 0.2252 0.2749 0.022 Uiso calc R 1 2 . .
C C31 0.68385(19) 0.36371(18) 0.30311(14) 0.0156(4) Uani d . 1 2 . .
C C32 0.7215(2) 0.47790(18) 0.32015(14) 0.0164(4) Uani d . 1 2 . .
C C33 0.7248(2) 0.29563(19) 0.10867(14) 0.0168(4) Uani d . 1 2 . .
C C34 0.7952(2) 0.39884(19) 0.11076(16) 0.0205(4) Uani d . 1 2 . .
H H34 0.8765 0.4183 0.1195 0.025 Uiso calc R 1 2 . .
C C35 0.7469(3) 0.4740(2) 0.10004(18) 0.0266(5) Uani d . 1 2 . .
H H35 0.7950 0.5446 0.1013 0.032 Uiso calc R 1 2 . .
C C36 0.6281(3) 0.4454(2) 0.08756(17) 0.0276(6) Uani d . 1 2 . .
H H36 0.5950 0.4966 0.0802 0.033 Uiso calc R 1 2 . .
C C37 0.5577(2) 0.3427(2) 0.08568(16) 0.0257(5) Uani d . 1 2 . .
H H37 0.4765 0.3239 0.0775 0.031 Uiso calc R 1 2 . .
C C38 0.6052(2) 0.2670(2) 0.09569(15) 0.0194(4) Uani d . 1 2 . .
H H38 0.5566 0.1963 0.0937 0.023 Uiso calc R 1 2 . .
C C39 0.73753(19) 0.09204(18) 0.02366(14) 0.0163(4) Uani d . 1 2 . .
C C40 0.7939(2) 0.02060(19) 0.01685(16) 0.0183(4) Uani d . 1 2 . .
H H40 0.8523 0.0262 0.0653 0.022 Uiso calc R 1 2 . .
C C41 0.7651(2) -0.0581(2) -0.06017(16) 0.0218(5) Uani d . 1 2 . .
H H41 0.8032 -0.1067 -0.0645 0.026 Uiso calc R 1 2 . .
C C42 0.6804(2) -0.0658(2) -0.13095(17) 0.0241(5) Uani d . 1 2 . .
H H42 0.6621 -0.1186 -0.1843 0.029 Uiso calc R 1 2 . .
C C43 0.6224(2) 0.0030(2) -0.12437(16) 0.0244(5) Uani d . 1 2 . .
H H43 0.5632 -0.0040 -0.1729 0.029 Uiso calc R 1 2 . .
C C44 0.6503(2) 0.0826(2) -0.04698(15) 0.0206(4) Uani d . 1 2 . .
H H44 0.6103 0.1298 -0.0425 0.025 Uiso calc R 1 2 . .
C C45 1.1288(2) 0.37812(19) 0.06411(15) 0.0185(4) Uani d . 1 2 . .
C C46 1.2422(2) 0.3836(2) 0.08485(16) 0.0211(4) Uani d . 1 2 . .
H H46 1.2566 0.3195 0.0795 0.025 Uiso calc R 1 2 . .
C C47 1.3344(2) 0.4843(2) 0.11351(17) 0.0232(5) Uani d . 1 2 . .
H H47 1.4123 0.4886 0.1275 0.028 Uiso calc R 1 2 . .
C C48 1.3142(2) 0.5790(2) 0.12202(17) 0.0250(5) Uani d . 1 2 . .
C C49 1.1998(2) 0.5712(2) 0.10011(17) 0.0242(5) Uani d . 1 2 . .
H H49 1.1848 0.6350 0.1047 0.029 Uiso calc R 1 2 . .
C C50 1.1084(2) 0.4721(2) 0.07185(17) 0.0222(5) Uani d . 1 2 . .
H H50 1.0306 0.4678 0.0575 0.027 Uiso calc R 1 2 . .
C C51 1.4146(3) 0.6861(3) 0.1523(2) 0.0404(7) Uani d . 1 2 . .
H H51A 1.4793 0.6830 0.1937 0.061 Uiso calc R 1 2 . .
H H51B 1.3908 0.7418 0.1803 0.061 Uiso calc R 1 2 . .
H H51C 1.4398 0.7037 0.1029 0.061 Uiso calc R 1 2 . .
C C52 0.8141(3) 0.7969(3) 0.1659(2) 0.0362(7) Uani d . 1 2 . .
H H52A 0.8546 0.8762 0.1796 0.043 Uiso calc R 1 2 . .
H H52B 0.8644 0.7630 0.1441 0.043 Uiso calc R 1 2 . .
Cl Cl2 0.68188(7) 0.75253(7) 0.08601(5) 0.03948(18) Uani d . 1 2 . .
Cl Cl3 0.79193(9) 0.76377(7) 0.26067(6) 0.0452(2) Uani d . 1 2 . .
C C53 0.8372(3) 0.1678(3) 0.7730(2) 0.0386(7) Uani d . 1 2 . .
H H53A 0.8389 0.1822 0.8345 0.046 Uiso calc R 1 2 . .
H H53B 0.8603 0.1062 0.7576 0.046 Uiso calc R 1 2 . .
Cl Cl4 0.93786(8) 0.28336(8) 0.75821(6) 0.0475(2) Uani d . 1 2 . .
Cl Cl5 0.69207(9) 0.13308(8) 0.70774(6) 0.0466(2) Uani d . 1 2 . .
Cl Cl6 0.73926(9) 0.78959(7) 0.48139(5) 0.0452(2) Uani d PD 0.553(2) 2 A 1
C C54 0.7043(6) 0.7713(6) 0.5778(4) 0.0381(12) Uani d PD 0.553(2) 2 A 1
H H54A 0.7724 0.7711 0.6187 0.046 Uiso calc PR 0.553(2) 2 A 1
H H54B 0.6388 0.7006 0.5643 0.046 Uiso calc PR 0.553(2) 2 A 1
Cl Cl7 0.66451(19) 0.87697(16) 0.62695(12) 0.0393(3) Uani d PD 0.553(2) 2 A 1
Cl Cl6' 0.73926(9) 0.78959(7) 0.48139(5) 0.0452(2) Uani d PD 0.447(2) 2 A 5
C C54' 0.7452(7) 0.8276(8) 0.5904(5) 0.0381(12) Uani d PD 0.447(2) 2 A 5
H H54C 0.7591 0.7738 0.6178 0.046 Uiso calc PR 0.447(2) 2 A 5
H H54D 0.8103 0.8986 0.6206 0.046 Uiso calc PR 0.447(2) 2 A 5
Cl Cl7' 0.6138(2) 0.8357(2) 0.59866(16) 0.0393(3) Uani d PD 0.447(2) 2 A 5
O O3 0.9752(2) 0.01143(18) 0.83235(15) 0.0305(4) Uani d . 1 2 . .
H H3A 0.928(3) -0.047(3) 0.826(2) 0.031(9) Uiso d . 1 2 . .
H H3B 1.011(3) 0.057(3) 0.877(3) 0.043(11) Uiso d . 1 2 . .

loop_
_atom_site_aniso_label
_atom_site_aniso_U_11
_atom_site_aniso_U_22
_atom_site_aniso_U_33
_atom_site_aniso_U_12
_atom_site_aniso_U_13
_atom_site_aniso_U_23
Pd1 0.01213(7) 0.01655(7) 0.01153(7) 0.00649(5) 0.00305(5) 0.00260(5)
Cl1 0.0150(2) 0.0249(3) 0.0189(2) 0.0110(2) 0.00325(18) 0.0052(2)
P1 0.0124(2) 0.0149(2) 0.0121(2) 0.00598(19) 0.00271(18) 0.00287(19)
P2 0.0139(2) 0.0151(2) 0.0120(2) 0.00681(19) 0.00234(19) 0.00249(19)
S1 0.0167(2) 0.0224(3) 0.0140(2) 0.0091(2) 0.00521(19) 0.0043(2)
O1 0.0253(9) 0.0250(9) 0.0218(9) 0.0106(7) 0.0092(7) -0.0001(7)
O2 0.0208(8) 0.0322(9) 0.0205(8) 0.0115(7) 0.0047(7) 0.0096(7)
C1 0.0144(9) 0.0172(9) 0.0154(10) 0.0062(8) 0.0042(7) 0.0029(7)
C2 0.0190(10) 0.0209(10) 0.0158(10) 0.0068(8) 0.0040(8) 0.0046(8)
C3 0.0217(10) 0.0188(10) 0.0219(11) 0.0043(9) 0.0079(9) 0.0058(9)
C4 0.0158(10) 0.0236(11) 0.0215(11) 0.0040(9) 0.0033(8) 0.0002(9)
C5 0.0147(9) 0.0287(12) 0.0183(11) 0.0061(9) 0.0007(8) 0.0037(9)
C6 0.0154(9) 0.0237(11) 0.0158(10) 0.0075(8) 0.0029(8) 0.0051(8)
C7 0.0142(9) 0.0186(10) 0.0169(10) 0.0070(8) 0.0023(7) 0.0066(8)
C8 0.0207(10) 0.0202(10) 0.0233(11) 0.0100(9) 0.0036(9) 0.0063(9)
C9 0.0300(13) 0.0213(11) 0.0314(14) 0.0117(10) 0.0030(11) 0.0111(10)
C10 0.0284(13) 0.0301(13) 0.0310(14) 0.0106(11) 0.0037(11) 0.0185(11)
C11 0.0208(11) 0.0344(13) 0.0176(11) 0.0084(10) 0.0044(9) 0.0123(10)
C12 0.0167(9) 0.0225(10) 0.0183(10) 0.0072(8) 0.0038(8) 0.0065(8)
C13 0.0130(8) 0.0156(9) 0.0140(9) 0.0062(7) 0.0033(7) 0.0043(7)
C14 0.0124(8) 0.0166(9) 0.0143(9) 0.0066(7) 0.0040(7) 0.0044(7)
C15 0.0172(9) 0.0160(9) 0.0180(10) 0.0066(8) 0.0047(8) 0.0030(8)
C16 0.0184(10) 0.0159(9) 0.0242(11) 0.0068(8) 0.0068(9) 0.0058(8)
C17 0.0209(10) 0.0239(11) 0.0276(12) 0.0093(9) 0.0094(9) 0.0145(10)
C18 0.0252(12) 0.0344(13) 0.0263(13) 0.0147(11) 0.0150(10) 0.0181(11)
C19 0.0253(11) 0.0317(13) 0.0204(11) 0.0157(10) 0.0125(9) 0.0103(10)
C20 0.0187(10) 0.0224(10) 0.0184(10) 0.0107(9) 0.0065(8) 0.0059(8)
C21 0.0141(9) 0.0193(10) 0.0166(10) 0.0074(8) 0.0047(7) 0.0066(8)
C22 0.0151(9) 0.0197(10) 0.0207(11) 0.0078(8) 0.0053(8) 0.0080(8)
C23 0.0160(9) 0.0167(9) 0.0107(9) 0.0085(7) 0.0042(7) 0.0035(7)
C24 0.0146(9) 0.0174(9) 0.0122(9) 0.0077(7) 0.0034(7) 0.0036(7)
C25 0.0162(9) 0.0168(9) 0.0150(10) 0.0060(8) 0.0037(8) 0.0034(7)
C26 0.0200(10) 0.0167(9) 0.0166(10) 0.0083(8) 0.0045(8) 0.0044(8)
C27 0.0244(11) 0.0237(11) 0.0207(11) 0.0154(9) 0.0072(9) 0.0062(9)
C28 0.0234(11) 0.0310(12) 0.0200(11) 0.0185(10) 0.0059(9) 0.0061(9)
C29 0.0183(10) 0.0308(12) 0.0214(11) 0.0133(9) 0.0049(9) 0.0048(9)
C30 0.0161(9) 0.0207(10) 0.0196(11) 0.0091(8) 0.0051(8) 0.0044(8)
C31 0.0151(9) 0.0196(10) 0.0136(9) 0.0103(8) 0.0033(7) 0.0033(7)
C32 0.0189(9) 0.0195(10) 0.0128(9) 0.0105(8) 0.0041(8) 0.0040(8)
C33 0.0184(9) 0.0200(10) 0.0128(9) 0.0097(8) 0.0026(7) 0.0047(8)
C34 0.0244(11) 0.0197(10) 0.0203(11) 0.0102(9) 0.0091(9) 0.0071(8)
C35 0.0349(14) 0.0266(12) 0.0286(13) 0.0188(11) 0.0149(11) 0.0123(10)
C36 0.0396(15) 0.0334(14) 0.0223(12) 0.0270(12) 0.0102(11) 0.0106(10)
C37 0.0265(12) 0.0385(14) 0.0183(11) 0.0216(11) 0.0057(9) 0.0066(10)
C38 0.0200(10) 0.0236(11) 0.0164(10) 0.0121(9) 0.0033(8) 0.0047(8)
C39 0.0154(9) 0.0174(9) 0.0139(9) 0.0059(8) 0.0031(7) 0.0018(7)
C40 0.0168(9) 0.0188(10) 0.0187(10) 0.0070(8) 0.0051(8) 0.0041(8)
C41 0.0211(10) 0.0191(10) 0.0232(12) 0.0071(9) 0.0084(9) 0.0019(9)
C42 0.0216(11) 0.0230(11) 0.0186(11) 0.0049(9) 0.0034(9) -0.0039(9)
C43 0.0193(10) 0.0293(12) 0.0171(11) 0.0079(9) -0.0008(9) -0.0005(9)
C44 0.0170(10) 0.0251(11) 0.0167(10) 0.0089(9) 0.0021(8) 0.0012(8)
C45 0.0197(10) 0.0228(10) 0.0162(10) 0.0102(9) 0.0073(8) 0.0067(8)
C46 0.0200(10) 0.0254(11) 0.0217(11) 0.0115(9) 0.0076(9) 0.0086(9)
C47 0.0207(11) 0.0269(12) 0.0244(12) 0.0100(9) 0.0076(9) 0.0096(10)
C48 0.0291(12) 0.0240(11) 0.0220(12) 0.0068(10) 0.0118(10) 0.0090(9)
C49 0.0317(13) 0.0240(11) 0.0247(12) 0.0154(10) 0.0138(10) 0.0096(9)
C50 0.0238(11) 0.0286(12) 0.0216(11) 0.0151(10) 0.0097(9) 0.0112(9)
C51 0.0398(17) 0.0318(15) 0.0430(18) 0.0057(13) 0.0163(14) 0.0080(13)
C52 0.0323(14) 0.0372(16) 0.0397(17) 0.0119(13) 0.0122(13) 0.0137(13)
Cl2 0.0384(4) 0.0423(4) 0.0327(4) 0.0181(3) 0.0068(3) -0.0005(3)
Cl3 0.0573(5) 0.0453(4) 0.0440(5) 0.0247(4) 0.0166(4) 0.0253(4)
C53 0.056(2) 0.0401(16) 0.0255(14) 0.0281(16) 0.0060(13) 0.0103(12)
Cl4 0.0502(5) 0.0647(6) 0.0435(5) 0.0307(4) 0.0237(4) 0.0243(4)
Cl5 0.0543(5) 0.0491(5) 0.0316(4) 0.0198(4) 0.0004(4) 0.0130(3)
Cl6 0.0676(6) 0.0487(5) 0.0301(4) 0.0341(4) 0.0169(4) 0.0115(3)
C54 0.037(3) 0.051(3) 0.027(2) 0.021(3) 0.006(2) 0.011(3)
Cl7 0.0555(10) 0.0419(9) 0.0355(8) 0.0298(7) 0.0203(7) 0.0163(6)
Cl6' 0.0676(6) 0.0487(5) 0.0301(4) 0.0341(4) 0.0169(4) 0.0115(3)
C54' 0.037(3) 0.051(3) 0.027(2) 0.021(3) 0.006(2) 0.011(3)
Cl7' 0.0555(10) 0.0419(9) 0.0355(8) 0.0298(7) 0.0203(7) 0.0163(6)
O3 0.0340(11) 0.0235(10) 0.0307(11) 0.0067(9) 0.0145(9) 0.0032(9)

loop_
_atom_type_symbol
_atom_type_description
_atom_type_scat_dispersion_real
_atom_type_scat_dispersion_imag
_atom_type_scat_source
C C 0.0033 0.0016 'International Tables Vol C Tables 4.2.6.8 and 6.1.1.4'
H H 0.0000 0.0000 'International Tables Vol C Tables 4.2.6.8 and 6.1.1.4'
O O 0.0106 0.0060 'International Tables Vol C Tables 4.2.6.8 and 6.1.1.4'
P P 0.1023 0.0942 'International Tables Vol C Tables 4.2.6.8 and 6.1.1.4'
S S 0.1246 0.1234 'International Tables Vol C Tables 4.2.6.8 and 6.1.1.4'
Cl Cl 0.1484 0.1585 'International Tables Vol C Tables 4.2.6.8 and 6.1.1.4'
Pd Pd -0.9988 1.0072 'International Tables Vol C Tables 4.2.6.8 and 6.1.1.4'

loop_
_geom_angle_atom_site_label_1
_geom_angle_atom_site_label_2
_geom_angle_atom_site_label_3
_geom_angle
P2 Pd1 P1 92.92(2)
P2 Pd1 S1 93.84(2)
P1 Pd1 S1 159.89(2)
P2 Pd1 Cl1 159.39(2)
P1 Pd1 Cl1 88.60(2)
S1 Pd1 Cl1 91.67(2)
C7 P1 C1 108.21(10)
C7 P1 C24 106.06(10)
C1 P1 C24 105.61(10)
C7 P1 Pd1 118.23(8)
C1 P1 Pd1 105.45(8)
C24 P1 Pd1 112.55(7)
C33 P2 C39 108.31(10)
C33 P2 C14 106.74(10)
C39 P2 C14 105.27(10)
C33 P2 Pd1 120.21(8)
C39 P2 Pd1 107.15(7)
C14 P2 Pd1 108.24(7)
O2 S1 O1 115.97(11)
O2 S1 C45 104.74(11)
O1 S1 C45 105.94(11)
O2 S1 Pd1 112.78(8)
O1 S1 Pd1 116.91(8)
C45 S1 Pd1 97.59(8)
C6 C1 C2 119.3(2)
C6 C1 P1 122.67(18)
C2 C1 P1 117.86(17)
C3 C2 C1 120.3(2)
C3 C2 H2 119.9
C1 C2 H2 119.9
C2 C3 C4 120.3(2)
C2 C3 H3 119.9
C4 C3 H3 119.9
C5 C4 C3 120.0(2)
C5 C4 H4 120.0
C3 C4 H4 120.0
C4 C5 C6 120.3(2)
C4 C5 H5 119.8
C6 C5 H5 119.8
C5 C6 C1 119.8(2)
C5 C6 H6 120.1
C1 C6 H6 120.1
C8 C7 C12 120.0(2)
C8 C7 P1 119.69(18)
C12 C7 P1 120.21(17)
C9 C8 C7 119.6(2)
C9 C8 H8 120.2
C7 C8 H8 120.2
C8 C9 C10 120.6(2)
C8 C9 H9 119.7
C10 C9 H9 119.7
C11 C10 C9 119.8(2)
C11 C10 H10 120.1
C9 C10 H10 120.1
C10 C11 C12 120.3(2)
C10 C11 H11 119.9
C12 C11 H11 119.9
C11 C12 C7 119.7(2)
C11 C12 H12 120.1
C7 C12 H12 120.1
C14 C13 C21 119.65(19)
C14 C13 C23 121.15(19)
C21 C13 C23 119.20(19)
C13 C14 C15 119.6(2)
C13 C14 P2 122.00(16)
C15 C14 P2 118.05(16)
C16 C15 C14 120.9(2)
C16 C15 H15 119.5
C14 C15 H15 119.5
C15 C16 C22 121.1(2)
C15 C16 H16 119.4
C22 C16 H16 119.4
C18 C17 C22 120.9(2)
C18 C17 H17 119.6
C22 C17 H17 119.6
C17 C18 C19 119.6(2)
C17 C18 H18 120.2
C19 C18 H18 120.2
C20 C19 C18 121.0(2)
C20 C19 H19 119.5
C18 C19 H19 119.5
C19 C20 C21 120.9(2)
C19 C20 H20 119.5
C21 C20 H20 119.5
C20 C21 C22 117.9(2)
C20 C21 C13 122.5(2)
C22 C21 C13 119.6(2)
C16 C22 C17 121.4(2)
C16 C22 C21 119.0(2)
C17 C22 C21 119.6(2)
C24 C23 C31 120.03(19)
C24 C23 C13 121.13(18)
C31 C23 C13 118.83(19)
C23 C24 C25 119.63(19)
C23 C24 P1 120.38(16)
C25 C24 P1 119.65(16)
C26 C25 C24 121.2(2)
C26 C25 H25 119.4
C24 C25 H25 119.4
C25 C26 C32 120.8(2)
C25 C26 H26 119.6
C32 C26 H26 119.6
C28 C27 C32 120.9(2)
C28 C27 H27 119.5
C32 C27 H27 119.5
C27 C28 C29 120.1(2)
C27 C28 H28 120.0
C29 C28 H28 120.0
C30 C29 C28 120.6(2)
C30 C29 H29 119.7
C28 C29 H29 119.7
C29 C30 C31 121.0(2)
C29 C30 H30 119.5
C31 C30 H30 119.5
C30 C31 C32 118.37(19)
C30 C31 C23 122.5(2)
C32 C31 C23 119.1(2)
C26 C32 C27 121.8(2)
C26 C32 C31 119.15(19)
C27 C32 C31 119.1(2)
C34 C33 C38 120.0(2)
C34 C33 P2 119.65(18)
C38 C33 P2 120.36(18)
C33 C34 C35 120.1(2)
C33 C34 H34 120.0
C35 C34 H34 120.0
C36 C35 C34 119.7(3)
C36 C35 H35 120.1
C34 C35 H35 120.1
C37 C36 C35 120.4(2)
C37 C36 H36 119.8
C35 C36 H36 119.8
C36 C37 C38 120.2(2)
C36 C37 H37 119.9
C38 C37 H37 119.9
C37 C38 C33 119.6(2)
C37 C38 H38 120.2
C33 C38 H38 120.2
C44 C39 C40 119.9(2)
C44 C39 P2 122.74(17)
C40 C39 P2 117.27(16)
C41 C40 C39 120.2(2)
C41 C40 H40 119.9
C39 C40 H40 119.9
C40 C41 C42 119.8(2)
C40 C41 H41 120.1
C42 C41 H41 120.1
C43 C42 C41 120.4(2)
C43 C42 H42 119.8
C41 C42 H42 119.8
C42 C43 C44 120.5(2)
C42 C43 H43 119.8
C44 C43 H43 119.8
C39 C44 C43 119.2(2)
C39 C44 H44 120.4
C43 C44 H44 120.4
C50 C45 C46 120.1(2)
C50 C45 S1 119.32(18)
C46 C45 S1 120.44(18)
C45 C46 C47 119.1(2)
C45 C46 H46 120.4
C47 C46 H46 120.4
C46 C47 C48 120.9(2)
C46 C47 H47 119.5
C48 C47 H47 119.5
C49 C48 C47 118.8(2)
C49 C48 C51 121.2(3)
C47 C48 C51 120.0(3)
C50 C49 C48 120.5(2)
C50 C49 H49 119.7
C48 C49 H49 119.7
C49 C50 C45 120.5(2)
C49 C50 H50 119.8
C45 C50 H50 119.8
C48 C51 H51A 109.5
C48 C51 H51B 109.5
H51A C51 H51B 109.5
C48 C51 H51C 109.5
H51A C51 H51C 109.5
H51B C51 H51C 109.5
Cl2 C52 Cl3 111.26(17)
Cl2 C52 H52A 109.4
Cl3 C52 H52A 109.4
Cl2 C52 H52B 109.4
Cl3 C52 H52B 109.4
H52A C52 H52B 108.0
Cl4 C53 Cl5 111.35(17)
Cl4 C53 H53A 109.4
Cl5 C53 H53A 109.4
Cl4 C53 H53B 109.4
Cl5 C53 H53B 109.4
H53A C53 H53B 108.0
Cl6 C54 Cl7 110.8(4)
Cl6 C54 H54A 109.5
Cl7 C54 H54A 109.5
Cl6 C54 H54B 109.5
Cl7 C54 H54B 109.5
H54A C54 H54B 108.1
Cl7' C54' H54C 109.8
Cl7' C54' H54D 109.8
H54C C54' H54D 108.3
H3A O3 H3B 124(4)

loop_
_geom_bond_atom_site_label_1
_geom_bond_atom_site_label_2
_geom_bond_distance
_geom_bond_publ_flag
Pd1 P2 2.2574(6) y
Pd1 P1 2.2990(7) y
Pd1 S1 2.3331(7) y
Pd1 Cl1 2.3710(6) y
P1 C7 1.803(2) ?
P1 C1 1.819(2) ?
P1 C24 1.824(2) ?
P2 C33 1.806(2) ?
P2 C39 1.816(2) ?
P2 C14 1.834(2) ?
S1 O2 1.4609(18) ?
S1 O1 1.4663(18) ?
S1 C45 1.791(2) ?
C1 C6 1.399(3) ?
C1 C2 1.400(3) ?
C2 C3 1.382(3) ?
C2 H2 0.9500 ?
C3 C4 1.386(3) ?
C3 H3 0.9500 ?
C4 C5 1.384(4) ?
C4 H4 0.9500 ?
C5 C6 1.394(3) ?
C5 H5 0.9500 ?
C6 H6 0.9500 ?
C7 C8 1.393(3) ?
C7 C12 1.395(3) ?
C8 C9 1.385(4) ?
C8 H8 0.9500 ?
C9 C10 1.386(4) ?
C9 H9 0.9500 ?
C10 C11 1.385(4) ?
C10 H10 0.9500 ?
C11 C12 1.388(3) ?
C11 H11 0.9500 ?
C12 H12 0.9500 ?
C13 C14 1.392(3) ?
C13 C21 1.431(3) ?
C13 C23 1.500(3) ?
C14 C15 1.421(3) ?
C15 C16 1.365(3) ?
C15 H15 0.9500 ?
C16 C22 1.406(3) ?
C16 H16 0.9500 ?
C17 C18 1.364(4) ?
C17 C22 1.418(3) ?
C17 H17 0.9500 ?
C18 C19 1.408(4) ?
C18 H18 0.9500 ?
C19 C20 1.367(3) ?
C19 H19 0.9500 ?
C20 C21 1.419(3) ?
C20 H20 0.9500 ?
C21 C22 1.423(3) ?
C23 C24 1.391(3) ?
C23 C31 1.431(3) ?
C24 C25 1.414(3) ?
C25 C26 1.367(3) ?
C25 H25 0.9500 ?
C26 C32 1.412(3) ?
C26 H26 0.9500 ?
C27 C28 1.363(4) ?
C27 C32 1.418(3) ?
C27 H27 0.9500 ?
C28 C29 1.406(4) ?
C28 H28 0.9500 ?
C29 C30 1.369(3) ?
C29 H29 0.9500 ?
C30 C31 1.414(3) ?
C30 H30 0.9500 ?
C31 C32 1.425(3) ?
C33 C34 1.388(3) ?
C33 C38 1.395(3) ?
C34 C35 1.393(3) ?
C34 H34 0.9500 ?
C35 C36 1.387(4) ?
C35 H35 0.9500 ?
C36 C37 1.383(4) ?
C36 H36 0.9500 ?
C37 C38 1.391(3) ?
C37 H37 0.9500 ?
C38 H38 0.9500 ?
C39 C44 1.394(3) ?
C39 C40 1.399(3) ?
C40 C41 1.382(3) ?
C40 H40 0.9500 ?
C41 C42 1.384(4) ?
C41 H41 0.9500 ?
C42 C43 1.383(4) ?
C42 H42 0.9500 ?
C43 C44 1.395(3) ?
C43 H43 0.9500 ?
C44 H44 0.9500 ?
C45 C50 1.387(3) ?
C45 C46 1.389(3) ?
C46 C47 1.390(4) ?
C46 H46 0.9500 ?
C47 C48 1.395(4) ?
C47 H47 0.9500 ?
C48 C49 1.392(4) ?
C48 C51 1.491(4) ?
C49 C50 1.372(4) ?
C49 H49 0.9500 ?
C50 H50 0.9500 ?
C51 H51A 0.9800 ?
C51 H51B 0.9800 ?
C51 H51C 0.9800 ?
C52 Cl2 1.747(3) ?
C52 Cl3 1.766(3) ?
C52 H52A 0.9900 ?
C52 H52B 0.9900 ?
C53 Cl4 1.769(4) ?
C53 Cl5 1.792(3) ?
C53 H53A 0.9900 ?
C53 H53B 0.9900 ?
Cl6 C54 1.782(6) ?
C54 Cl7 1.788(6) ?
C54 H54A 0.9900 ?
C54 H54B 0.9900 ?
C54' Cl7' 1.741(8) ?
C54' H54C 0.9900 ?
C54' H54D 0.9900 ?
O3 H3A 0.78(4) ?
O3 H3B 0.80(4) ?

loop_
_geom_hbond_atom_site_label_D
_geom_hbond_atom_site_label_H
_geom_hbond_atom_site_label_A
_geom_hbond_site_symmetry_A
_geom_hbond_distance_DH
_geom_hbond_distance_HA
_geom_hbond_distance_DA
_geom_hbond_angle_DHA
O3 H3A Cl1 2_756 0.78(4) 2.49(4) 3.236(2) 159(3)
O3 H3B O1 1_556 0.80(4) 2.07(4) 2.834(3) 162(4)
